data_4131407
loop_
_publ_author_name
'Liu, Liu Leo'
'Cao, Levy L.'
'Shao, Yue'
'Stephan, Douglas W.'

_publ_section_title
;
 Single Electron Delivery to Lewis Pairs: An Avenue to Anions by Small
 Molecule Activation.
;
_journal_issue 29
_journal_name_full 'Journal of the American Chemical Society'
_journal_page_first 10062
_journal_page_last 10071
_journal_paper_doi 10.1021/jacs.7b05120
_journal_volume 139
_journal_year 2017
_chemical_formula_sum 'C53 H53 B Cl F15 Fe N O'
_chemical_formula_weight 1107.07
_space_group_crystal_system triclinic
_space_group_IT_number 2
_space_group_name_Hall '-P 1'
_space_group_name_H-M_alt 'P -1'
_atom_sites_solution_hydrogens geom
_audit_creation_method SHELXL-2014/7
_cell_angle_alpha 92.850(4)
_cell_angle_beta 91.521(3)
_cell_angle_gamma 102.432(3)
_cell_formula_units_Z 4
_cell_length_a 9.8079(12)
_cell_length_b 21.726(3)
_cell_length_c 23.941(3)
_cell_measurement_reflns_used 9929
_cell_measurement_temperature 150(2)
_cell_measurement_theta_max 26.71
_cell_measurement_theta_min 2.26
_cell_volume 4972.1(11)
_computing_structure_refinement 'SHELXL-2014/7 (Sheldrick, 2014)'
_diffrn_ambient_temperature 150(2)
_diffrn_measured_fraction_theta_full 0.999
_diffrn_measured_fraction_theta_max 0.999
_diffrn_measurement_device_type 'Bruker APEX-II CCD'
_diffrn_measurement_method '\f and \w scans'
_diffrn_radiation_type MoK\a
_diffrn_radiation_wavelength 0.71073
_diffrn_reflns_av_R_equivalents 0.0446
_diffrn_reflns_av_unetI/netI 0.0465
_diffrn_reflns_Laue_measured_fraction_full 0.999
_diffrn_reflns_Laue_measured_fraction_max 0.999
_diffrn_reflns_limit_h_max 10
_diffrn_reflns_limit_h_min -12
_diffrn_reflns_limit_k_max 26
_diffrn_reflns_limit_k_min -26
_diffrn_reflns_limit_l_max 28
_diffrn_reflns_limit_l_min -29
_diffrn_reflns_number 84959
_diffrn_reflns_point_group_measured_fraction_full 0.999
_diffrn_reflns_point_group_measured_fraction_max 0.999
_diffrn_reflns_theta_full 25.242
_diffrn_reflns_theta_max 26.022
_diffrn_reflns_theta_min 2.004
_exptl_absorpt_coefficient_mu 0.454
_exptl_absorpt_correction_T_max 0.7458
_exptl_absorpt_correction_T_min 0.7004
_exptl_absorpt_correction_type multi-scan
_exptl_absorpt_process_details
;
multi-scan from symmetry-related measurements
Sortav (Blessing 1995)
;
_exptl_crystal_colour green
_exptl_crystal_density_diffrn 1.479
_exptl_crystal_description block
_exptl_crystal_F_000 2276
_exptl_crystal_size_max 0.18
_exptl_crystal_size_mid 0.16
_exptl_crystal_size_min 0.15
_refine_diff_density_max 2.171
_refine_diff_density_min -1.299
_refine_diff_density_rms 0.089
_refine_ls_extinction_method none
_refine_ls_goodness_of_fit_ref 1.041
_refine_ls_hydrogen_treatment constr
_refine_ls_matrix_type full
_refine_ls_number_parameters 1257
_refine_ls_number_reflns 19567
_refine_ls_number_restraints 44
_refine_ls_restrained_S_all 1.042
_refine_ls_R_factor_all 0.0992
_refine_ls_R_factor_gt 0.0678
_refine_ls_shift/su_max 0.003
_refine_ls_shift/su_mean 0.000
_refine_ls_structure_factor_coef Fsqd
_refine_ls_weighting_details 'w=1/[\s^2^(Fo^2^)+(0.1023P)^2^+9.8633P] where P=(Fo^2^+2Fc^2^)/3'
_refine_ls_weighting_scheme calc
_refine_ls_wR_factor_gt 0.1817
_refine_ls_wR_factor_ref 0.2034
_reflns_Friedel_coverage 0.000
_reflns_number_gt 13716
_reflns_number_total 19567
_reflns_threshold_expression 'I > 2\s(I)'
_cod_data_source_file ja7b05120_si_002.cif
_cod_data_source_block 10
_cod_database_code 4131407
_shelx_shelxl_version_number 2014/7
_shelx_space_group_comment
;
The symmetry employed for this shelxl refinement is uniquely defined
by the following loop, which should always be used as a source of
symmetry information in preference to the above space-group names.
They are only intended as comments.
;

loop_
_space_group_symop_operation_xyz
'x, y, z'
'-x, -y, -z'

loop_
_atom_site_label
_atom_site_type_symbol
_atom_site_fract_x
_atom_site_fract_y
_atom_site_fract_z
_atom_site_U_iso_or_equiv
_atom_site_adp_type
_atom_site_occupancy
_atom_site_site_symmetry_order
_atom_site_calc_flag
_atom_site_refinement_flags_posn
_atom_site_refinement_flags_adp
_atom_site_refinement_flags_occupancy
_atom_site_disorder_assembly
_atom_site_disorder_group
Fe01 Fe 0.79110(6) 0.25376(3) 0.51896(2) 0.02266(14) Uani 1 1 d . . . . .
Fe02 Fe 0.92103(6) 0.74161(3) 1.02889(2) 0.02538(15) Uani 1 1 d . . . . .
F003 F 0.1169(2) 0.35067(11) 0.72425(9) 0.0320(5) Uani 1 1 d . . . . .
F004 F 0.4963(2) 0.44484(11) 0.83351(9) 0.0313(5) Uani 1 1 d . . . . .
F005 F 0.5030(2) 0.40985(12) 0.62595(9) 0.0327(5) Uani 1 1 d . . . . .
F006 F 0.1020(2) 0.48510(11) 0.67930(10) 0.0324(5) Uani 1 1 d . . . . .
F007 F 0.4659(3) 0.77162(11) 0.89618(9) 0.0329(5) Uani 1 1 d . . . . .
F008 F 0.3606(3) 0.87482(11) 0.90627(10) 0.0361(6) Uani 1 1 d . . . . .
F009 F 0.3440(3) 0.31388(11) 0.66938(10) 0.0354(6) Uani 1 1 d . . . . .
F00A F 0.3135(2) 0.54643(11) 0.82207(10) 0.0365(6) Uani 1 1 d . . . . .
F00B F 0.3388(3) 0.80819(11) 0.71009(9) 0.0359(6) Uani 1 1 d . . . . .
F00C F -0.1050(2) 0.33837(12) 0.78724(11) 0.0416(6) Uani 1 1 d . . . . .
F00D F 0.7141(3) 0.79452(12) 0.83474(10) 0.0370(6) Uani 1 1 d . . . . .
F00E F 0.2810(3) 0.66494(11) 0.89001(10) 0.0407(6) Uani 1 1 d . . . . .
O01 O 0.4696(2) 0.50923(12) 0.74230(10) 0.0207(5) Uani 1 1 d . . . . .
F00G F 0.0225(2) 0.48192(12) 0.57361(11) 0.0383(6) Uani 1 1 d . . . . .
F00H F 0.1773(3) 0.44230(12) 0.49105(10) 0.0410(6) Uani 1 1 d . . . . .
F00I F 0.1501(3) 0.70067(12) 0.70579(11) 0.0433(6) Uani 1 1 d . . . . .
F00J F 0.0906(3) 0.53223(13) 0.88416(11) 0.0440(6) Uani 1 1 d . . . . .
F00K F 0.4172(3) 0.40690(14) 0.51977(10) 0.0440(7) Uani 1 1 d . . . . .
F00L F 0.5972(3) 0.35284(13) 0.87584(10) 0.0443(7) Uani 1 1 d . . . . .
F00M F -0.1223(3) 0.42952(13) 0.86827(11) 0.0448(7) Uani 1 1 d . . . . .
F00N F 0.4495(3) 0.22412(12) 0.71213(12) 0.0492(7) Uani 1 1 d . . . . .
F00O F 0.1145(3) 0.62721(12) 0.79537(12) 0.0464(7) Uani 1 1 d . . . . .
F00P F 0.9113(3) 0.75898(14) 0.77608(12) 0.0510(7) Uani 1 1 d . . . . .
F00Q F 0.5878(3) 0.90145(14) 0.67970(11) 0.0512(7) Uani 1 1 d . . . . .
O00R O 0.4544(3) 0.91658(13) 0.77326(11) 0.0291(6) Uani 1 1 d . . . . .
F00S F 0.5798(3) 0.24153(13) 0.81536(14) 0.0566(8) Uani 1 1 d . . . . .
F00T F 0.8197(3) 0.93009(14) 0.84068(14) 0.0556(8) Uani 1 1 d . . . . .
F00U F 0.7829(3) 0.86312(15) 0.62221(12) 0.0616(9) Uani 1 1 d . . . . .
F00V F 0.9518(3) 0.79365(15) 0.66873(13) 0.0605(9) Uani 1 1 d . . . . .
F00W F 0.4533(4) 0.92693(14) 1.00578(11) 0.0564(8) Uani 1 1 d . . . . .
F00X F 0.7258(4) 0.98406(14) 1.02471(13) 0.0716(11) Uani 1 1 d . . . . .
N00Y N 0.5652(3) 0.53928(15) 0.70094(13) 0.0214(6) Uani 1 1 d . . . . .
F00Z F 0.9085(3) 0.98109(16) 0.94043(18) 0.0806(12) Uani 1 1 d . . . . .
N02 N 0.3965(4) 0.96450(15) 0.80360(14) 0.0316(8) Uani 1 1 d . . . . .
C011 C 0.2289(4) 0.44911(17) 0.76913(15) 0.0214(8) Uani 1 1 d . . . . .
C012 C 0.4214(4) 0.38734(18) 0.74712(16) 0.0223(8) Uani 1 1 d . . . . .
C014 C 0.9975(4) 0.29616(19) 0.50352(17) 0.0280(9) Uani 1 1 d . . . . .
C015 C 0.1166(4) 0.39764(18) 0.76404(16) 0.0261(8) Uani 1 1 d . . . . .
C016 C 0.8712(4) 0.66210(19) 1.07580(16) 0.0281(9) Uani 1 1 d . . . . .
C017 C 0.4072(4) 0.79975(18) 0.80501(15) 0.0232(8) Uani 1 1 d . . . . .
C018 C 0.3074(4) 0.44609(18) 0.66051(15) 0.0227(8) Uani 1 1 d . . . . .
C019 C -0.0009(4) 0.3899(2) 0.79555(18) 0.0301(9) Uani 1 1 d . . . . .
C01A C 0.4109(4) 0.32846(19) 0.71983(16) 0.0258(8) Uani 1 1 d . . . . .
C01B C 0.2141(4) 0.49360(19) 0.81063(16) 0.0262(8) Uani 1 1 d . . . . .
C01C C 0.7135(4) 0.17486(19) 0.46431(17) 0.0308(9) Uani 1 1 d . . . . .
C01D C 0.8322(4) 0.35285(18) 0.52645(17) 0.0273(8) Uani 1 1 d . . . . .
C01E C 0.9161(4) 0.71738(19) 1.11232(17) 0.0284(9) Uani 1 1 d . . . . .
C01F C 0.4851(4) 0.39181(18) 0.80050(16) 0.0246(8) Uani 1 1 d . . . . .
C01G C 0.1854(4) 0.46329(18) 0.64236(16) 0.0256(8) Uani 1 1 d . . . . .
C01H C 0.2282(4) 0.71962(19) 0.75313(16) 0.0281(9) Uani 1 1 d . . . . .
C01I C 0.3895(4) 0.75843(18) 0.84760(16) 0.0248(8) Uani 1 1 d . . . . .
C01J C 0.9067(4) 0.33253(19) 0.48110(17) 0.0273(8) Uani 1 1 d . . . . .
C01K C -0.0088(4) 0.4357(2) 0.83642(17) 0.0321(9) Uani 1 1 d . . . . .
C01L C 0.7114(4) 0.53763(18) 0.72042(16) 0.0239(8) Uani 1 1 d . . . . .
C01M C 0.6411(4) 0.85180(19) 0.76237(17) 0.0298(9) Uani 1 1 d . . . . .
C01N C 0.5826(4) 0.89858(18) 0.86638(17) 0.0278(9) Uani 1 1 d . . . . .
C01O C 0.8760(4) 0.32922(19) 0.57647(17) 0.0297(9) Uani 1 1 d . . . . .
C01P C 0.2940(4) 0.70107(18) 0.84541(16) 0.0279(9) Uani 1 1 d . . . . .
C01Q C 0.0982(4) 0.4875(2) 0.84375(17) 0.0290(9) Uani 1 1 d . . . . .
C01R C 0.1406(4) 0.46292(19) 0.58716(17) 0.0279(9) Uani 1 1 d . . . . .
C01S C 0.3258(4) 0.77560(19) 0.75724(16) 0.0266(8) Uani 1 1 d . . . . .
C01T C 0.3813(4) 0.42815(19) 0.61617(16) 0.0263(8) Uani 1 1 d . . . . .
C01U C 0.5805(4) 0.2140(2) 0.52978(19) 0.0347(10) Uani 1 1 d . . . . .
C01V C 0.6105(4) 0.2118(2) 0.47168(18) 0.0331(9) Uani 1 1 d . . . . .
C01W C 0.5392(4) 0.3450(2) 0.82377(17) 0.0306(9) Uani 1 1 d . . . . .
C01X C 0.7538(4) 0.5626(2) 0.78131(17) 0.0319(9) Uani 1 1 d . . . . .
H01B H 0.6749 0.5491 0.8054 0.038 Uiso 1 1 calc R U . . .
H01A H 0.7801 0.6088 0.7829 0.038 Uiso 1 1 calc R U . . .
H01C H 0.8334 0.5458 0.7942 0.038 Uiso 1 1 calc R U . . .
C01Y C 0.2111(4) 0.68176(19) 0.79820(18) 0.0306(9) Uani 1 1 d . . . . .
C01Z C 0.7269(4) 0.8137(2) 0.78209(18) 0.0319(9) Uani 1 1 d . . . . .
C020 C 0.9842(4) 0.6566(2) 1.04031(17) 0.0299(9) Uani 1 1 d . . . . .
C021 C 0.9797(4) 0.29391(19) 0.56221(17) 0.0291(9) Uani 1 1 d . . . . .
C022 C 0.4988(4) 0.90108(19) 0.91160(17) 0.0307(9) Uani 1 1 d . . . . .
C023 C 0.7480(4) 0.15492(19) 0.51760(16) 0.0293(9) Uani 1 1 d . . . . .
C024 C 1.0966(4) 0.7082(2) 1.05478(18) 0.0321(9) Uani 1 1 d . . . . .
C025 C 0.2188(4) 0.4437(2) 0.54550(16) 0.0306(9) Uani 1 1 d . . . . .
C026 C 0.8111(4) 0.5740(2) 0.67892(18) 0.0319(9) Uani 1 1 d . . . . .
H02A H 0.9087 0.5759 0.6919 0.038 Uiso 1 1 calc R U . . .
H02B H 0.7960 0.5506 0.6419 0.038 Uiso 1 1 calc R U . . .
C027 C 0.6648(4) 0.1791(2) 0.55812(17) 0.0327(9) Uani 1 1 d . . . . .
C028 C 1.0557(4) 0.7459(2) 1.09933(18) 0.0321(9) Uani 1 1 d . . . . .
C029 C 0.5290(4) 0.2884(2) 0.7933(2) 0.0350(10) Uani 1 1 d . . . . .
C02A C 0.5373(4) 0.60436(18) 0.69648(17) 0.0270(8) Uani 1 1 d . . . . .
C02B C 0.4631(4) 0.28035(19) 0.74145(19) 0.0327(9) Uani 1 1 d . . . . .
C02C C 0.6408(5) 0.6384(2) 0.65498(19) 0.0357(10) Uani 1 1 d . . . . .
H02C H 0.6203 0.6163 0.6175 0.043 Uiso 1 1 calc R U . . .
H02D H 0.6274 0.6820 0.6520 0.043 Uiso 1 1 calc R U . . .
C02D C 0.3401(4) 0.4259(2) 0.56030(16) 0.0296(9) Uani 1 1 d . . . . .
C02E C 0.9368(5) 0.7728(2) 0.94761(18) 0.0332(9) Uani 1 1 d . . . . .
C02F C 0.8308(5) 0.7943(2) 0.7521(2) 0.0377(10) Uani 1 1 d . . . . .
C02G C 0.6646(5) 0.8665(2) 0.70738(18) 0.0361(10) Uani 1 1 d . . . . .
C02H C 0.8340(5) 0.7394(2) 1.15762(18) 0.0387(10) Uani 1 1 d . . . . .
H02E H 0.7411 0.7114 1.1575 0.058 Uiso 1 1 calc R U . . .
H02F H 0.8824 0.7388 1.1939 0.058 Uiso 1 1 calc R U . . .
H02G H 0.8244 0.7825 1.1514 0.058 Uiso 1 1 calc R U . . .
C02I C 0.3904(4) 0.5978(2) 0.6711(2) 0.0376(10) Uani 1 1 d . . . . .
H02H H 0.3704 0.6398 0.6679 0.056 Uiso 1 1 calc R U . . .
H02I H 0.3838 0.5762 0.6339 0.056 Uiso 1 1 calc R U . . .
H02J H 0.3225 0.5732 0.6953 0.056 Uiso 1 1 calc R U . . .
C02J C 0.7307(4) 0.4698(2) 0.7151(2) 0.0342(10) Uani 1 1 d . . . . .
H02K H 0.8258 0.4686 0.7277 0.051 Uiso 1 1 calc R U . . .
H02L H 0.6633 0.4433 0.7382 0.051 Uiso 1 1 calc R U . . .
H02M H 0.7152 0.4540 0.6758 0.051 Uiso 1 1 calc R U . . .
C02K C 0.8508(5) 0.8115(2) 0.6987(2) 0.0439(12) Uani 1 1 d . . . . .
C02L C 0.7916(4) 0.6408(2) 0.6722(2) 0.0365(10) Uani 1 1 d . . . . .
H02N H 0.8160 0.6661 0.7081 0.044 Uiso 1 1 calc R U . . .
H02O H 0.8540 0.6611 0.6434 0.044 Uiso 1 1 calc R U . . .
C02M C 0.7215(5) 0.9259(2) 0.8799(2) 0.0385(10) Uani 1 1 d . . . . .
C02N C 0.9670(6) 0.8252(2) 0.9870(2) 0.0436(12) Uani 1 1 d . . . . .
C02O C 0.5448(4) 0.64408(19) 0.75180(19) 0.0338(10) Uani 1 1 d . . . . .
H02P H 0.5252 0.6853 0.7444 0.051 Uiso 1 1 calc R U . . .
H02Q H 0.4756 0.6223 0.7770 0.051 Uiso 1 1 calc R U . . .
H02R H 0.6385 0.6500 0.7693 0.051 Uiso 1 1 calc R U . . .
C02P C 0.2439(5) 0.9531(2) 0.78614(19) 0.0373(10) Uani 1 1 d . . . . .
C02Q C 0.7677(5) 0.8471(2) 0.67565(19) 0.0422(12) Uani 1 1 d . . . . .
C02R C 0.8483(5) 0.1138(2) 0.5290(2) 0.0423(11) Uani 1 1 d . . . . .
H02S H 0.8527 0.1074 0.5692 0.063 Uiso 1 1 calc R U . . .
H02T H 0.8169 0.0730 0.5082 0.063 Uiso 1 1 calc R U . . .
H02U H 0.9412 0.1342 0.5171 0.063 Uiso 1 1 calc R U . . .
C02S C 0.7329(5) 0.6172(2) 1.0761(2) 0.0422(11) Uani 1 1 d . . . . .
H02V H 0.7285 0.5834 1.0470 0.063 Uiso 1 1 calc R U . . .
H02W H 0.7208 0.5989 1.1127 0.063 Uiso 1 1 calc R U . . .
H02X H 0.6584 0.6397 1.0687 0.063 Uiso 1 1 calc R U . . .
C02T C 0.5432(6) 0.9279(2) 0.96420(18) 0.0409(11) Uani 1 1 d . . . . .
C02U C 0.7980(5) 0.7384(2) 0.95491(19) 0.0393(11) Uani 1 1 d . . . . .
B01 B 0.3640(4) 0.4510(2) 0.72696(17) 0.0216(9) Uani 1 1 d . . . . .
C02X C 0.8952(5) 0.3491(2) 0.42177(19) 0.0414(11) Uani 1 1 d . . . . .
H02Y H 0.8245 0.3745 0.4180 0.062 Uiso 1 1 calc R U . . .
H02Z H 0.9857 0.3734 0.4106 0.062 Uiso 1 1 calc R U . . .
H03A H 0.8679 0.3104 0.3976 0.062 Uiso 1 1 calc R U . . .
C02Y C 0.8282(5) 0.3409(2) 0.63404(18) 0.0428(11) Uani 1 1 d . . . . .
H03B H 0.8752 0.3189 0.6608 0.064 Uiso 1 1 calc R U . . .
H03C H 0.8511 0.3863 0.6441 0.064 Uiso 1 1 calc R U . . .
H03D H 0.7269 0.3250 0.6349 0.064 Uiso 1 1 calc R U . . .
C02Z C 1.1019(5) 0.2682(2) 0.4713(2) 0.0416(11) Uani 1 1 d . . . . .
H03E H 1.0932 0.2762 0.4316 0.062 Uiso 1 1 calc R U . . .
H03F H 1.1966 0.2877 0.4857 0.062 Uiso 1 1 calc R U . . .
H03G H 1.0838 0.2226 0.4757 0.062 Uiso 1 1 calc R U . . .
B02 B 0.5181(5) 0.8706(2) 0.80341(18) 0.0248(9) Uani 1 1 d . . . . .
C031 C 0.7710(6) 0.1578(2) 0.40973(19) 0.0472(12) Uani 1 1 d . . . . .
H03H H 0.7303 0.1776 0.3795 0.071 Uiso 1 1 calc R U . . .
H03I H 0.8727 0.1727 0.4113 0.071 Uiso 1 1 calc R U . . .
H03J H 0.7475 0.1118 0.4027 0.071 Uiso 1 1 calc R U . . .
C032 C 1.0582(5) 0.2629(2) 0.6025(2) 0.0434(12) Uani 1 1 d . . . . .
H03K H 1.0250 0.2685 0.6403 0.065 Uiso 1 1 calc R U . . .
H03L H 1.0431 0.2178 0.5918 0.065 Uiso 1 1 calc R U . . .
H03M H 1.1582 0.2822 0.6019 0.065 Uiso 1 1 calc R U . . .
C033 C 0.7284(5) 0.3941(2) 0.5220(2) 0.0413(11) Uani 1 1 d . . . . .
H03N H 0.7167 0.4037 0.4829 0.062 Uiso 1 1 calc R U . . .
H03O H 0.6385 0.3720 0.5355 0.062 Uiso 1 1 calc R U . . .
H03P H 0.7623 0.4334 0.5448 0.062 Uiso 1 1 calc R U . . .
C034 C 0.2114(6) 0.9435(2) 0.7223(2) 0.0510(13) Uani 1 1 d . . . . .
H5A H 0.1102 0.9364 0.7150 0.076 Uiso 1 1 calc R U . . .
H5B H 0.2583 0.9811 0.7039 0.076 Uiso 1 1 calc R U . . .
H5C H 0.2449 0.9067 0.7076 0.076 Uiso 1 1 calc R U . . .
C035 C 1.0332(5) 0.7575(2) 0.90453(19) 0.0439(11) Uani 1 1 d . . . . .
H03T H 0.9877 0.7189 0.8825 0.066 Uiso 1 1 calc R U . . .
H03U H 1.0564 0.7925 0.8797 0.066 Uiso 1 1 calc R U . . .
H03V H 1.1189 0.7510 0.9230 0.066 Uiso 1 1 calc R U . . .
C010 C 0.4822(6) 1.0271(2) 0.7889(2) 0.0482(13) Uani 1 1 d . . . . .
C037 C 0.1668(5) 0.8943(2) 0.8130(2) 0.0442(11) Uani 1 1 d . . . . .
H03W H 0.0672 0.8863 0.8021 0.066 Uiso 1 1 calc R U . . .
H03X H 0.2051 0.8581 0.8005 0.066 Uiso 1 1 calc R U . . .
H03Y H 0.1782 0.9007 0.8538 0.066 Uiso 1 1 calc R U . . .
C038 C 0.7705(5) 0.9538(2) 0.9320(2) 0.0503(14) Uani 1 1 d . . . . .
C039 C 0.9835(6) 0.6044(2) 0.9973(2) 0.0458(12) Uani 1 1 d . . . . .
H03Z H 0.8922 0.5750 0.9959 0.069 Uiso 1 1 calc R U . . .
H04A H 1.0012 0.6220 0.9606 0.069 Uiso 1 1 calc R U . . .
H04B H 1.0565 0.5819 1.0071 0.069 Uiso 1 1 calc R U . . .
C03A C 0.6640(6) 0.1667(3) 0.61914(19) 0.0518(13) Uani 1 1 d . . . . .
H04C H 0.7326 0.1413 0.6275 0.078 Uiso 1 1 calc R U . . .
H04D H 0.6880 0.2069 0.6414 0.078 Uiso 1 1 calc R U . . .
H04E H 0.5708 0.1437 0.6285 0.078 Uiso 1 1 calc R U . . .
C03B C 1.1450(5) 0.8034(2) 1.1287(2) 0.0501(13) Uani 1 1 d . . . . .
H04F H 1.2363 0.8130 1.1116 0.075 Uiso 1 1 calc R U . . .
H04G H 1.0996 0.8391 1.1254 0.075 Uiso 1 1 calc R U . . .
H04H H 1.1576 0.7958 1.1683 0.075 Uiso 1 1 calc R U . . .
C03C C 0.6804(6) 0.9559(2) 0.9741(2) 0.0478(13) Uani 1 1 d . . . . .
C03D C 0.7440(5) 0.7708(3) 1.0002(2) 0.0549(15) Uani 1 1 d . . . . .
C03E C 0.4735(5) 0.2459(3) 0.5560(3) 0.0564(14) Uani 1 1 d . . . . .
H04I H 0.4299 0.2668 0.5273 0.085 Uiso 1 1 calc R U . . .
H04J H 0.4017 0.2143 0.5727 0.085 Uiso 1 1 calc R U . . .
H04K H 0.5194 0.2774 0.5852 0.085 Uiso 1 1 calc R U . . .
C03G C 0.1844(6) 1.0079(3) 0.8108(2) 0.0529(14) Uani 1 1 d . . . . .
H04L H 0.0863 1.0025 0.7970 0.063 Uiso 1 1 calc R U . . .
H04M H 0.1843 1.0061 0.8521 0.063 Uiso 1 1 calc R U . . .
C03H C 1.2386(5) 0.7213(3) 1.0293(2) 0.0484(12) Uani 1 1 d . . . . .
H04N H 1.2963 0.7601 1.0471 0.073 Uiso 1 1 calc R U . . .
H04O H 1.2838 0.6860 1.0351 0.073 Uiso 1 1 calc R U . . .
H04P H 1.2275 0.7263 0.9890 0.073 Uiso 1 1 calc R U . . .
C03I C 0.5406(5) 0.2398(3) 0.4262(2) 0.0509(13) Uani 1 1 d . . . . .
H04Q H 0.4744 0.2629 0.4426 0.076 Uiso 1 1 calc R U . . .
H04R H 0.6111 0.2688 0.4064 0.076 Uiso 1 1 calc R U . . .
H04S H 0.4905 0.2060 0.3999 0.076 Uiso 1 1 calc R U . . .
C03J C 0.8479(7) 0.8234(3) 1.0195(2) 0.0551(15) Uani 1 1 d . . . . .
C03K C 0.6268(6) 1.0346(2) 0.8175(3) 0.0656(17) Uani 1 1 d . . . . .
H04T H 0.6802 1.0778 0.8143 0.098 Uiso 1 1 calc R U . . .
H04U H 0.6763 1.0048 0.7994 0.098 Uiso 1 1 calc R U . . .
H04V H 0.6163 1.0259 0.8571 0.098 Uiso 1 1 calc R U . . .
C03M C 0.4154(7) 1.0785(2) 0.8154(2) 0.0623(16) Uani 1 1 d . . . . .
H04W H 0.4199 1.0765 0.8566 0.075 Uiso 1 1 calc R U . . .
H04X H 0.4700 1.1204 0.8061 0.075 Uiso 1 1 calc R U . . .
C03N C 0.2657(7) 1.0725(3) 0.7961(2) 0.0655(18) Uani 1 1 d . . . . .
H04Y H 0.2596 1.0767 0.7552 0.079 Uiso 1 1 calc R U . . .
H04Z H 0.2265 1.1060 0.8150 0.079 Uiso 1 1 calc R U . . .
C03O C 0.5035(7) 1.0359(3) 0.7257(2) 0.0607(15) Uani 1 1 d . . . . .
H03Q H 0.4194 1.0457 0.7085 0.091 Uiso 1 1 calc R U . . .
H03S H 0.5208 0.9970 0.7077 0.091 Uiso 1 1 calc R U . . .
H03R H 0.5837 1.0707 0.7209 0.091 Uiso 1 1 calc R U . . .
C03P C 0.7235(6) 0.6815(3) 0.9210(2) 0.0644(17) Uani 1 1 d . . . . .
H05D H 0.6295 0.6673 0.9349 0.097 Uiso 1 1 calc R U . . .
H05E H 0.7166 0.6918 0.8817 0.097 Uiso 1 1 calc R U . . .
H05F H 0.7752 0.6478 0.9238 0.097 Uiso 1 1 calc R U . . .
C03R C 1.1000(8) 0.8744(3) 0.9923(3) 0.075(2) Uani 1 1 d . . . . .
H05G H 1.1652 0.8644 0.9648 0.113 Uiso 1 1 calc R U . . .
H05H H 1.0802 0.9158 0.9856 0.113 Uiso 1 1 calc R U . . .
H05I H 1.1417 0.8753 1.0301 0.113 Uiso 1 1 calc R U . . .
C03T C 0.8341(10) 0.8708(4) 1.0667(3) 0.102(3) Uani 1 1 d . . . . .
H05J H 0.9214 0.9027 1.0718 0.154 Uiso 1 1 calc R U . . .
H05K H 0.7573 0.8913 1.0574 0.154 Uiso 1 1 calc R U . . .
H05L H 0.8147 0.8489 1.1014 0.154 Uiso 1 1 calc R U . . .
C03U C 0.5973(6) 0.7520(5) 1.0207(3) 0.099(3) Uani 1 1 d . . . . .
H05M H 0.5476 0.7134 0.9998 0.149 Uiso 1 1 calc R U . . .
H05N H 0.6013 0.7444 1.0606 0.149 Uiso 1 1 calc R U . . .
H05O H 0.5479 0.7860 1.0149 0.149 Uiso 1 1 calc R U . . .
Cl1S Cl 1.3476(5) 0.5678(3) 0.9779(2) 0.1025(15) Uiso 0.5 1 d . U P A -1
C1S C 1.4557(7) 0.5219(3) 0.9931(3) 0.044(2) Uiso 0.5 1 d G U P A -1
C2S C 1.5506(8) 0.5097(4) 0.9542(3) 0.052(8) Uiso 0.5 1 d G U P A -1
H2SA H 1.5532 0.5277 0.9188 0.062 Uiso 0.5 1 calc R U P A -1
C3S C 1.6418(9) 0.4712(5) 0.9671(4) 0.078(4) Uiso 0.5 1 d G U P A -1
H3SA H 1.7068 0.4628 0.9406 0.093 Uiso 0.5 1 calc R U P A -1
C4S C 1.6381(10) 0.4448(5) 1.0190(5) 0.230(19) Uiso 0.5 1 d G U P A -1
H4SA H 1.7004 0.4185 1.0278 0.276 Uiso 0.5 1 calc R U P A -1
C5S C 1.5431(10) 0.4570(5) 1.0578(4) 0.078(4) Uiso 0.5 1 d G U P A -1
H5SA H 1.5405 0.4390 1.0933 0.094 Uiso 0.5 1 calc R U P A -1
C6S C 1.4519(8) 0.4956(4) 1.0449(3) 0.066(10) Uiso 0.5 1 d G U P A -1
H6SA H 1.3870 0.5039 1.0715 0.079 Uiso 0.5 1 calc R U P A -1
Cl2S Cl 0.2828(6) 0.0994(3) 0.5004(2) 0.1317(18) Uiso 0.5 1 d . U P B -1
C11S C 0.3853(7) 0.0524(3) 0.5004(4) 0.079(4) Uiso 0.5 1 d G U P B -1
C12S C 0.4159(9) 0.0274(4) 0.5504(3) 0.070(3) Uiso 0.5 1 d G U P B -1
H12A H 0.3762 0.0390 0.5841 0.084 Uiso 0.5 1 calc R U P B -1
C13S C 0.5046(10) -0.0146(4) 0.5512(3) 0.069(3) Uiso 0.5 1 d G U P B -1
H13A H 0.5255 -0.0316 0.5854 0.083 Uiso 0.5 1 calc R U P B -1
C14S C 0.5627(9) -0.0316(4) 0.5020(4) 0.080(4) Uiso 0.5 1 d G U P B -1
H14A H 0.6234 -0.0603 0.5026 0.096 Uiso 0.5 1 calc R U P B -1
C15S C 0.5321(9) -0.0066(4) 0.4520(3) 0.055(3) Uiso 0.5 1 d G U P B -1
H15A H 0.5719 -0.0182 0.4184 0.066 Uiso 0.5 1 calc R U P B -1
C16S C 0.4434(9) 0.0354(4) 0.4512(3) 0.070(3) Uiso 0.5 1 d G U P B -1
H16A H 0.4225 0.0525 0.4171 0.084 Uiso 0.5 1 calc R U P B -1
Cl3S Cl 0.9619(8) 1.0086(4) 1.4143(3) 0.137(3) Uiso 0.423(7) 1 d . U P C 1
C21S C 0.9745(11) 0.9545(4) 1.3631(4) 0.075(5) Uiso 0.423(7) 1 d G U P C 1
C22S C 1.0887(11) 0.9672(5) 1.3291(5) 0.099(8) Uiso 0.423(7) 1 d G U P C 1
H22A H 1.1555 1.0060 1.3346 0.119 Uiso 0.423(7) 1 calc R U P C 1
C23S C 1.1051(12) 0.9233(7) 1.2870(5) 0.088(5) Uiso 0.423(7) 1 d G U P C 1
H23A H 1.1831 0.9320 1.2638 0.105 Uiso 0.423(7) 1 calc R U P C 1
C24S C 1.0074(14) 0.8665(6) 1.2790(5) 0.23(2) Uiso 0.423(7) 1 d G U P C 1
H24A H 1.0186 0.8365 1.2502 0.280 Uiso 0.423(7) 1 calc R U P C 1
C25S C 0.8932(11) 0.8538(4) 1.3130(5) 0.066(4) Uiso 0.423(7) 1 d G U P C 1
H25A H 0.8264 0.8151 1.3075 0.080 Uiso 0.423(7) 1 calc R U P C 1
C26S C 0.8768(9) 0.8978(5) 1.3551(4) 0.052(3) Uiso 0.423(7) 1 d G U P C 1
H26A H 0.7987 0.8891 1.3784 0.062 Uiso 0.423(7) 1 calc R U P C 1
Cl3B Cl 1.0448(8) 0.8635(3) 1.2676(3) 0.156(3) Uiso 0.577(7) 1 d . U P C 2
C21B C 0.9904(8) 0.9042(4) 1.3187(3) 0.085(4) Uiso 0.577(7) 1 d G U P C 2
C22B C 0.8660(8) 0.8776(4) 1.3432(4) 0.064(3) Uiso 0.577(7) 1 d G U P C 2
H22B H 0.8128 0.8378 1.3291 0.077 Uiso 0.577(7) 1 calc R U P C 2
C23B C 0.8194(8) 0.9094(5) 1.3881(4) 0.107(5) Uiso 0.577(7) 1 d G U P C 2
H23B H 0.7344 0.8913 1.4048 0.129 Uiso 0.577(7) 1 calc R U P C 2
C24B C 0.8973(11) 0.9678(5) 1.4086(3) 0.106(5) Uiso 0.577(7) 1 d G U P C 2
H24B H 0.8655 0.9895 1.4394 0.127 Uiso 0.577(7) 1 calc R U P C 2
C25B C 1.0217(10) 0.9943(4) 1.3842(4) 0.092(4) Uiso 0.577(7) 1 d G U P C 2
H25B H 1.0750 1.0342 1.3982 0.110 Uiso 0.577(7) 1 calc R U P C 2
C26B C 1.0683(8) 0.9625(4) 1.3393(4) 0.098(6) Uiso 0.577(7) 1 d G U P C 2
H26B H 1.1534 0.9806 1.3226 0.118 Uiso 0.577(7) 1 calc R U P C 2

loop_
_atom_site_aniso_label
_atom_site_aniso_U_11
_atom_site_aniso_U_22
_atom_site_aniso_U_33
_atom_site_aniso_U_23
_atom_site_aniso_U_13
_atom_site_aniso_U_12
Fe01 0.0219(3) 0.0261(3) 0.0199(3) 0.0006(2) -0.0013(2) 0.0056(2)
Fe02 0.0204(3) 0.0270(3) 0.0309(3) 0.0082(2) 0.0083(2) 0.0073(2)
F003 0.0266(12) 0.0322(13) 0.0329(12) -0.0064(10) 0.0015(10) -0.0012(10)
F004 0.0369(13) 0.0313(13) 0.0216(11) -0.0017(9) -0.0016(9) -0.0004(10)
F005 0.0249(12) 0.0519(15) 0.0251(12) -0.0015(10) 0.0012(9) 0.0172(11)
F006 0.0256(12) 0.0417(14) 0.0338(13) 0.0018(10) 0.0022(10) 0.0157(10)
F007 0.0462(14) 0.0298(12) 0.0210(11) 0.0014(9) -0.0070(10) 0.0055(11)
F008 0.0404(14) 0.0357(13) 0.0310(13) -0.0013(10) 0.0064(10) 0.0057(11)
F009 0.0377(14) 0.0335(13) 0.0340(13) -0.0102(10) -0.0066(10) 0.0094(11)
F00A 0.0333(13) 0.0305(13) 0.0404(14) -0.0118(11) 0.0140(11) -0.0035(10)
F00B 0.0479(15) 0.0379(14) 0.0200(11) 0.0037(10) -0.0045(10) 0.0058(11)
F00C 0.0239(12) 0.0459(15) 0.0475(15) 0.0046(12) 0.0053(11) -0.0098(11)
F00D 0.0390(14) 0.0410(14) 0.0338(13) 0.0008(11) 0.0013(11) 0.0147(11)
F00E 0.0585(17) 0.0262(13) 0.0359(14) 0.0110(10) 0.0111(12) 0.0029(12)
O01 0.0156(12) 0.0247(13) 0.0212(13) 0.0007(10) 0.0052(10) 0.0024(10)
F00G 0.0293(13) 0.0416(14) 0.0457(15) 0.0067(11) -0.0122(11) 0.0121(11)
F00H 0.0488(15) 0.0487(16) 0.0244(12) 0.0050(11) -0.0121(11) 0.0089(13)
F00I 0.0400(15) 0.0438(15) 0.0425(15) -0.0134(12) -0.0173(12) 0.0072(12)
F00J 0.0450(15) 0.0467(16) 0.0405(15) -0.0071(12) 0.0210(12) 0.0100(12)
F00K 0.0452(15) 0.0700(19) 0.0208(12) -0.0043(12) 0.0011(11) 0.0225(14)
F00L 0.0395(15) 0.0550(17) 0.0360(14) 0.0192(12) -0.0099(11) 0.0025(13)
F00M 0.0270(13) 0.0606(18) 0.0473(15) 0.0084(13) 0.0209(11) 0.0073(12)
F00N 0.0580(18) 0.0296(14) 0.0627(18) -0.0063(13) 0.0038(14) 0.0172(13)
F00O 0.0355(14) 0.0313(14) 0.0656(18) -0.0022(13) 0.0008(13) -0.0067(11)
F00P 0.0363(15) 0.0560(18) 0.0619(18) -0.0178(14) -0.0016(13) 0.0178(13)
F00Q 0.0662(19) 0.0564(18) 0.0323(14) 0.0124(13) 0.0117(13) 0.0129(15)
O00R 0.0357(16) 0.0266(15) 0.0255(14) 0.0019(11) 0.0025(12) 0.0077(12)
F00S 0.0551(18) 0.0431(16) 0.078(2) 0.0258(15) -0.0069(15) 0.0199(14)
F00T 0.0309(14) 0.0489(17) 0.079(2) -0.0200(15) 0.0043(14) -0.0045(12)
F00U 0.075(2) 0.065(2) 0.0375(16) 0.0005(14) 0.0256(15) -0.0047(17)
F00V 0.0491(17) 0.062(2) 0.065(2) -0.0194(15) 0.0277(15) 0.0021(15)
F00W 0.096(2) 0.0489(17) 0.0254(14) -0.0074(12) 0.0037(14) 0.0205(16)
F00X 0.113(3) 0.0476(18) 0.0530(19) -0.0224(15) -0.0510(19) 0.0267(18)
N00Y 0.0171(15) 0.0250(16) 0.0226(15) 0.0050(13) 0.0075(12) 0.0041(13)
F00Z 0.0480(19) 0.061(2) 0.124(3) -0.044(2) -0.046(2) 0.0114(16)
N02 0.042(2) 0.0207(17) 0.0315(18) 0.0007(14) -0.0012(15) 0.0072(15)
C011 0.0189(18) 0.0245(19) 0.0214(18) 0.0014(15) 0.0000(14) 0.0060(15)
C012 0.0135(17) 0.0244(19) 0.0269(19) 0.0014(15) 0.0037(14) -0.0009(14)
C014 0.0201(19) 0.031(2) 0.032(2) -0.0016(17) -0.0013(16) 0.0048(16)
C015 0.023(2) 0.028(2) 0.026(2) -0.0003(16) -0.0003(15) 0.0028(16)
C016 0.031(2) 0.025(2) 0.027(2) 0.0093(16) 0.0030(16) 0.0032(17)
C017 0.0242(19) 0.0241(19) 0.0217(18) -0.0010(15) 0.0030(15) 0.0067(16)
C018 0.0177(18) 0.0249(19) 0.0245(19) 0.0020(15) -0.0009(14) 0.0024(15)
C019 0.0190(19) 0.032(2) 0.037(2) 0.0082(18) 0.0020(16) 0.0005(16)
C01A 0.0208(19) 0.032(2) 0.0242(19) -0.0031(16) 0.0008(15) 0.0055(16)
C01B 0.0218(19) 0.027(2) 0.029(2) 0.0009(16) 0.0031(16) 0.0036(16)
C01C 0.033(2) 0.029(2) 0.026(2) 0.0008(16) -0.0008(17) -0.0037(17)
C01D 0.0217(19) 0.025(2) 0.034(2) 0.0012(16) -0.0013(16) 0.0023(16)
C01E 0.028(2) 0.029(2) 0.030(2) 0.0058(17) 0.0039(16) 0.0079(17)
C01F 0.0186(18) 0.027(2) 0.0262(19) 0.0041(16) 0.0047(15) -0.0011(15)
C01G 0.0220(19) 0.026(2) 0.029(2) 0.0024(16) -0.0002(16) 0.0041(16)
C01H 0.025(2) 0.031(2) 0.028(2) -0.0103(17) -0.0054(16) 0.0080(17)
C01I 0.026(2) 0.025(2) 0.0236(19) -0.0008(15) 0.0021(15) 0.0077(16)
C01J 0.0196(19) 0.029(2) 0.032(2) 0.0035(17) 0.0015(16) 0.0030(16)
C01K 0.024(2) 0.045(3) 0.030(2) 0.0111(19) 0.0112(17) 0.0097(19)
C01L 0.0168(18) 0.025(2) 0.030(2) 0.0022(16) 0.0049(15) 0.0043(15)
C01M 0.027(2) 0.026(2) 0.032(2) -0.0008(17) 0.0067(17) -0.0044(17)
C01N 0.031(2) 0.0212(19) 0.031(2) 0.0009(16) -0.0028(17) 0.0064(16)
C01O 0.031(2) 0.028(2) 0.029(2) -0.0039(17) -0.0027(17) 0.0048(17)
C01P 0.031(2) 0.025(2) 0.028(2) 0.0035(16) 0.0109(17) 0.0075(17)
C01Q 0.028(2) 0.033(2) 0.028(2) -0.0014(17) 0.0075(16) 0.0114(18)
C01R 0.0203(19) 0.027(2) 0.036(2) 0.0048(17) -0.0078(16) 0.0041(16)
C01S 0.026(2) 0.031(2) 0.0243(19) 0.0013(16) 0.0006(16) 0.0093(17)
C01T 0.0201(19) 0.034(2) 0.026(2) 0.0007(16) -0.0022(15) 0.0078(16)
C01U 0.026(2) 0.035(2) 0.041(2) 0.0034(19) 0.0051(18) 0.0004(18)
C01V 0.026(2) 0.035(2) 0.034(2) 0.0055(18) -0.0078(17) -0.0020(18)
C01W 0.0204(19) 0.039(2) 0.030(2) 0.0137(18) -0.0002(16) -0.0009(17)
C01X 0.022(2) 0.036(2) 0.035(2) -0.0002(18) -0.0025(17) 0.0035(17)
C01Y 0.024(2) 0.024(2) 0.042(2) -0.0045(18) 0.0084(18) 0.0015(16)
C01Z 0.025(2) 0.033(2) 0.035(2) -0.0068(18) 0.0023(17) 0.0028(17)
C020 0.035(2) 0.033(2) 0.027(2) 0.0063(17) 0.0019(17) 0.0175(18)
C021 0.029(2) 0.024(2) 0.032(2) -0.0053(16) -0.0117(17) 0.0032(16)
C022 0.036(2) 0.025(2) 0.030(2) -0.0001(17) -0.0065(17) 0.0067(18)
C023 0.033(2) 0.024(2) 0.027(2) -0.0013(16) -0.0013(17) -0.0002(17)
C024 0.024(2) 0.040(2) 0.036(2) 0.0056(19) 0.0010(17) 0.0141(18)
C025 0.035(2) 0.031(2) 0.022(2) 0.0051(16) -0.0084(17) 0.0014(18)
C026 0.020(2) 0.037(2) 0.037(2) 0.0011(19) 0.0108(17) 0.0035(17)
C027 0.034(2) 0.034(2) 0.028(2) 0.0053(17) 0.0036(17) 0.0010(18)
C028 0.023(2) 0.037(2) 0.036(2) 0.0017(18) -0.0002(17) 0.0050(18)
C029 0.027(2) 0.032(2) 0.050(3) 0.018(2) 0.0038(19) 0.0087(18)
C02A 0.023(2) 0.023(2) 0.036(2) 0.0069(17) 0.0024(16) 0.0065(16)
C02B 0.029(2) 0.021(2) 0.048(3) -0.0012(18) 0.0033(19) 0.0056(17)
C02C 0.039(2) 0.029(2) 0.039(2) 0.0122(19) 0.0049(19) 0.0058(19)
C02D 0.030(2) 0.036(2) 0.023(2) -0.0022(17) 0.0025(16) 0.0066(18)
C02E 0.036(2) 0.031(2) 0.036(2) 0.0135(18) 0.0137(18) 0.0088(18)
C02F 0.028(2) 0.034(2) 0.048(3) -0.010(2) 0.0004(19) 0.0025(19)
C02G 0.035(2) 0.037(2) 0.031(2) 0.0030(19) 0.0030(18) -0.0014(19)
C02H 0.040(3) 0.042(3) 0.034(2) 0.002(2) 0.0097(19) 0.007(2)
C02I 0.030(2) 0.031(2) 0.053(3) 0.009(2) -0.005(2) 0.0076(18)
C02J 0.021(2) 0.030(2) 0.052(3) 0.001(2) 0.0032(18) 0.0090(17)
C02K 0.029(2) 0.044(3) 0.053(3) -0.017(2) 0.015(2) -0.004(2)
C02L 0.031(2) 0.035(2) 0.043(3) 0.011(2) 0.0132(19) 0.0026(19)
C02M 0.031(2) 0.034(2) 0.049(3) -0.009(2) -0.005(2) 0.0061(19)
C02N 0.064(3) 0.030(2) 0.042(3) 0.016(2) 0.019(2) 0.016(2)
C02O 0.025(2) 0.024(2) 0.053(3) 0.0005(19) 0.0084(19) 0.0062(17)
C02P 0.042(3) 0.035(2) 0.038(2) -0.0008(19) -0.006(2) 0.016(2)
C02Q 0.045(3) 0.042(3) 0.032(2) -0.003(2) 0.015(2) -0.009(2)
C02R 0.049(3) 0.032(2) 0.047(3) 0.002(2) -0.003(2) 0.013(2)
C02S 0.044(3) 0.036(3) 0.041(3) 0.007(2) 0.006(2) -0.008(2)
C02T 0.068(3) 0.029(2) 0.029(2) -0.0028(18) -0.008(2) 0.019(2)
C02U 0.032(2) 0.053(3) 0.037(2) 0.021(2) 0.0014(19) 0.013(2)
B01 0.018(2) 0.025(2) 0.021(2) -0.0008(17) 0.0005(16) 0.0044(17)
C02X 0.036(2) 0.050(3) 0.037(2) 0.012(2) 0.0021(19) 0.003(2)
C02Y 0.054(3) 0.042(3) 0.033(2) -0.012(2) 0.000(2) 0.013(2)
C02Z 0.031(2) 0.047(3) 0.048(3) -0.005(2) 0.004(2) 0.012(2)
B02 0.024(2) 0.023(2) 0.025(2) 0.0039(17) 0.0026(17) -0.0005(17)
C031 0.064(3) 0.043(3) 0.029(2) -0.009(2) 0.006(2) 0.002(2)
C032 0.046(3) 0.043(3) 0.042(3) -0.006(2) -0.022(2) 0.018(2)
C033 0.037(3) 0.036(3) 0.055(3) 0.005(2) 0.001(2) 0.017(2)
C034 0.070(4) 0.045(3) 0.043(3) -0.006(2) -0.019(3) 0.026(3)
C035 0.047(3) 0.052(3) 0.034(2) 0.008(2) 0.013(2) 0.012(2)
C010 0.067(3) 0.025(2) 0.049(3) 0.009(2) -0.006(2) 0.002(2)
C037 0.029(2) 0.047(3) 0.058(3) 0.001(2) 0.002(2) 0.012(2)
C038 0.044(3) 0.032(3) 0.073(4) -0.016(2) -0.031(3) 0.010(2)
C039 0.059(3) 0.038(3) 0.043(3) -0.005(2) 0.002(2) 0.019(2)
C03A 0.070(4) 0.052(3) 0.030(2) 0.012(2) 0.009(2) 0.003(3)
C03B 0.037(3) 0.043(3) 0.065(3) -0.011(2) 0.000(2) -0.001(2)
C03C 0.072(4) 0.032(3) 0.039(3) -0.014(2) -0.029(3) 0.018(2)
C03D 0.041(3) 0.095(5) 0.045(3) 0.037(3) 0.015(2) 0.040(3)
C03E 0.032(3) 0.060(3) 0.078(4) 0.004(3) 0.016(3) 0.009(2)
C03G 0.072(4) 0.053(3) 0.044(3) -0.006(2) -0.004(3) 0.038(3)
C03H 0.026(2) 0.065(3) 0.056(3) 0.005(3) 0.005(2) 0.015(2)
C03I 0.043(3) 0.053(3) 0.052(3) 0.011(2) -0.024(2) 0.003(2)
C03J 0.082(4) 0.056(3) 0.046(3) 0.021(3) 0.021(3) 0.049(3)
C03K 0.071(4) 0.026(3) 0.086(4) 0.017(3) -0.018(3) -0.019(3)
C03M 0.104(5) 0.024(2) 0.059(3) 0.001(2) -0.012(3) 0.016(3)
C03N 0.113(5) 0.044(3) 0.051(3) -0.003(3) -0.013(3) 0.046(3)
C03O 0.080(4) 0.044(3) 0.060(3) 0.025(3) 0.012(3) 0.009(3)
C03P 0.053(3) 0.073(4) 0.056(3) 0.031(3) -0.020(3) -0.014(3)
C03R 0.118(6) 0.034(3) 0.060(4) 0.006(3) 0.021(4) -0.017(3)
C03T 0.195(9) 0.096(5) 0.056(4) 0.018(4) 0.035(5) 0.114(6)
C03U 0.045(3) 0.210(10) 0.067(4) 0.063(5) 0.024(3) 0.067(5)

loop_
_atom_type_symbol
_atom_type_description
_atom_type_scat_dispersion_real
_atom_type_scat_dispersion_imag
_atom_type_scat_source
C C 0.0033 0.0016 'International Tables Vol C Tables 4.2.6.8 and 6.1.1.4'
H H 0.0000 0.0000 'International Tables Vol C Tables 4.2.6.8 and 6.1.1.4'
B B 0.0013 0.0007 'International Tables Vol C Tables 4.2.6.8 and 6.1.1.4'
N N 0.0061 0.0033 'International Tables Vol C Tables 4.2.6.8 and 6.1.1.4'
O O 0.0106 0.0060 'International Tables Vol C Tables 4.2.6.8 and 6.1.1.4'
F F 0.0171 0.0103 'International Tables Vol C Tables 4.2.6.8 and 6.1.1.4'
Cl Cl 0.1484 0.1585 'International Tables Vol C Tables 4.2.6.8 and 6.1.1.4'
Fe Fe 0.3463 0.8444 'International Tables Vol C Tables 4.2.6.8 and 6.1.1.4'

loop_
_geom_angle_atom_site_label_1
_geom_angle_atom_site_label_2
_geom_angle_atom_site_label_3
_geom_angle
C01V Fe01 C014 136.97(16)
C01V Fe01 C01U 40.08(17)
C014 Fe01 C01U 176.26(17)
C01V Fe01 C021 176.28(17)
C014 Fe01 C021 39.83(16)
C01U Fe01 C021 143.23(17)
C01V Fe01 C027 66.98(16)
C014 Fe01 C027 143.85(17)
C01U Fe01 C027 39.60(17)
C021 Fe01 C027 114.64(17)
C01V Fe01 C023 67.03(17)
C014 Fe01 C023 114.92(16)
C01U Fe01 C023 66.93(17)
C021 Fe01 C023 111.83(16)
C027 Fe01 C023 40.03(16)
C01V Fe01 C01C 39.94(17)
C014 Fe01 C01C 112.12(16)
C01U Fe01 C01C 66.99(17)
C021 Fe01 C01C 136.99(17)
C027 Fe01 C01C 66.88(16)
C023 Fe01 C01C 39.70(16)
C01V Fe01 C01O 143.04(17)
C014 Fe01 C01O 67.03(16)
C01U Fe01 C01O 114.09(17)
C021 Fe01 C01O 40.15(16)
C027 Fe01 C01O 111.52(16)
C023 Fe01 C01O 137.01(16)
C01C Fe01 C01O 176.35(17)
C01V Fe01 C01J 111.73(16)
C014 Fe01 C01J 39.74(15)
C01U Fe01 C01J 136.91(17)
C021 Fe01 C01J 66.90(16)
C027 Fe01 C01J 175.79(17)
C023 Fe01 C01J 143.73(16)
C01C Fe01 C01J 114.95(16)
C01O Fe01 C01J 66.88(16)
C01V Fe01 C01D 114.69(16)
C014 Fe01 C01D 66.61(15)
C01U Fe01 C01D 111.77(16)
C021 Fe01 C01D 66.69(15)
C027 Fe01 C01D 136.59(16)
C023 Fe01 C01D 175.95(16)
C01C Fe01 C01D 143.89(16)
C01O Fe01 C01D 39.48(16)
C01J Fe01 C01D 39.77(15)
C03J Fe02 C016 136.80(19)
C03J Fe02 C03D 39.5(2)
C016 Fe02 C03D 112.3(2)
C03J Fe02 C02N 39.8(2)
C016 Fe02 C02N 175.70(17)
C03D Fe02 C02N 66.5(2)
C03J Fe02 C01E 111.04(18)
C016 Fe02 C01E 40.11(16)
C03D Fe02 C01E 114.46(17)
C02N Fe02 C01E 136.05(18)
C03J Fe02 C02E 66.65(18)
C016 Fe02 C02E 144.28(17)
C03D Fe02 C02E 66.62(18)
C02N Fe02 C02E 39.65(18)
C01E Fe02 C02E 175.35(17)
C03J Fe02 C024 143.0(2)
C016 Fe02 C024 66.79(16)
C03D Fe02 C024 177.0(2)
C02N Fe02 C024 114.6(2)
C01E Fe02 C024 66.88(16)
C02E Fe02 C024 112.29(17)
C03J Fe02 C020 176.8(2)
C016 Fe02 C020 40.16(16)
C03D Fe02 C020 138.2(2)
C02N Fe02 C020 143.36(18)
C01E Fe02 C020 67.24(16)
C02E Fe02 C020 115.27(16)
C024 Fe02 C020 39.38(17)
C03J Fe02 C028 113.8(2)
C016 Fe02 C028 66.98(16)
C03D Fe02 C028 142.8(2)
C02N Fe02 C028 111.2(2)
C01E Fe02 C028 39.78(16)
C02E Fe02 C028 136.72(17)
C024 Fe02 C028 39.82(16)
C020 Fe02 C028 66.77(17)
C03J Fe02 C02U 67.0(2)
C016 Fe02 C02U 115.23(18)
C03D Fe02 C02U 40.1(2)
C02N Fe02 C02U 66.8(2)
C01E Fe02 C02U 143.94(17)
C02E Fe02 C02U 39.67(17)
C024 Fe02 C02U 137.31(18)
C020 Fe02 C02U 112.59(18)
C028 Fe02 C02U 176.10(17)
N00Y O01 B01 120.7(3)
N02 O00R B02 121.4(3)
O01 N00Y C01L 107.9(3)
O01 N00Y C02A 105.6(3)
C01L N00Y C02A 115.0(3)
O00R N02 C010 106.1(3)
O00R N02 C02P 107.1(3)
C010 N02 C02P 114.7(4)
C01B C011 C015 113.2(3)
C01B C011 B01 127.6(3)
C015 C011 B01 119.1(3)
C01A C012 C01F 112.8(3)
C01A C012 B01 130.3(3)
C01F C012 B01 116.9(3)
C021 C014 C01J 108.5(3)
C021 C014 C02Z 125.5(4)
C01J C014 C02Z 125.9(4)
C021 C014 Fe01 70.2(2)
C01J C014 Fe01 70.6(2)
C02Z C014 Fe01 127.9(3)
F003 C015 C019 115.3(3)
F003 C015 C011 119.3(3)
C019 C015 C011 125.3(4)
C01E C016 C020 108.0(4)
C01E C016 C02S 125.7(4)
C020 C016 C02S 126.3(4)
C01E C016 Fe02 70.2(2)
C020 C016 Fe02 70.5(2)
C02S C016 Fe02 126.4(3)
C01I C017 C01S 112.6(4)
C01I C017 B02 128.6(3)
C01S C017 B02 118.7(3)
C01T C018 C01G 112.0(3)
C01T C018 B01 123.6(3)
C01G C018 B01 124.2(3)
F00C C019 C01K 120.5(4)
F00C C019 C015 120.9(4)
C01K C019 C015 118.6(4)
F009 C01A C02B 114.6(3)
F009 C01A C012 121.3(3)
C02B C01A C012 124.1(4)
F00A C01B C011 121.7(3)
F00A C01B C01Q 114.9(3)
C011 C01B C01Q 123.4(4)
C023 C01C C01V 108.1(4)
C023 C01C C031 125.8(4)
C01V C01C C031 126.0(4)
C023 C01C Fe01 70.2(2)
C01V C01C Fe01 69.6(2)
C031 C01C Fe01 127.7(3)
C01O C01D C01J 108.7(3)
C01O C01D C033 125.8(4)
C01J C01D C033 125.5(4)
C01O C01D Fe01 70.2(2)
C01J C01D Fe01 70.1(2)
C033 C01D Fe01 127.2(3)
C028 C01E C016 107.8(3)
C028 C01E C02H 126.1(4)
C016 C01E C02H 126.0(4)
C028 C01E Fe02 70.5(2)
C016 C01E Fe02 69.7(2)
C02H C01E Fe02 127.5(3)
F004 C01F C01W 115.0(3)
F004 C01F C012 120.0(3)
C01W C01F C012 125.0(4)
F006 C01G C01R 113.9(3)
F006 C01G C018 120.9(3)
C01R C01G C018 125.1(4)
F00I C01H C01S 121.2(4)
F00I C01H C01Y 119.4(4)
C01S C01H C01Y 119.3(4)
F007 C01I C017 121.5(3)
F007 C01I C01P 113.9(3)
C017 C01I C01P 124.6(4)
C014 C01J C01D 107.5(3)
C014 C01J C02X 126.7(4)
C01D C01J C02X 125.8(4)
C014 C01J Fe01 69.6(2)
C01D C01J Fe01 70.2(2)
C02X C01J Fe01 127.6(3)
F00M C01K C01Q 120.7(4)
F00M C01K C019 120.1(4)
C01Q C01K C019 119.1(4)
N00Y C01L C02J 109.3(3)
N00Y C01L C026 107.1(3)
C02J C01L C026 105.7(3)
N00Y C01L C01X 116.1(3)
C02J C01L C01X 107.1(3)
C026 C01L C01X 111.1(3)
C02G C01M C01Z 112.8(4)
C02G C01M B02 127.5(4)
C01Z C01M B02 119.6(4)
C022 C01N C02M 111.8(4)
C022 C01N B02 122.4(4)
C02M C01N B02 125.7(4)
C01D C01O C021 107.5(3)
C01D C01O C02Y 126.6(4)
C021 C01O C02Y 125.9(4)
C01D C01O Fe01 70.3(2)
C021 C01O Fe01 69.6(2)
C02Y C01O Fe01 127.3(3)
F00E C01P C01Y 120.1(4)
F00E C01P C01I 120.2(4)
C01Y C01P C01I 119.7(4)
F00J C01Q C01K 119.0(3)
F00J C01Q C01B 120.7(4)
C01K C01Q C01B 120.3(4)
F00G C01R C025 119.7(4)
F00G C01R C01G 120.8(4)
C025 C01R C01G 119.5(4)
F00B C01S C01H 114.9(3)
F00B C01S C017 120.1(4)
C01H C01S C017 125.0(4)
F005 C01T C02D 114.6(3)
F005 C01T C018 120.2(3)
C02D C01T C018 125.2(4)
C027 C01U C01V 108.2(4)
C027 C01U C03E 125.9(4)
C01V C01U C03E 125.8(4)
C027 C01U Fe01 70.5(2)
C01V C01U Fe01 69.8(2)
C03E C01U Fe01 127.1(3)
C01C C01V C01U 107.8(4)
C01C C01V C03I 125.9(4)
C01U C01V C03I 126.2(4)
C01C C01V Fe01 70.5(2)
C01U C01V Fe01 70.1(2)
C03I C01V Fe01 127.7(3)
F00L C01W C01F 121.2(4)
F00L C01W C029 119.8(4)
C01F C01W C029 118.9(4)
C01L C01X H01B 109.5
C01L C01X H01A 109.5
H01B C01X H01A 109.5
C01L C01X H01C 109.5
H01B C01X H01C 109.5
H01A C01X H01C 109.5
F00O C01Y C01P 121.2(4)
F00O C01Y C01H 120.3(4)
C01P C01Y C01H 118.5(4)
F00D C01Z C02F 115.4(4)
F00D C01Z C01M 119.5(4)
C02F C01Z C01M 125.1(4)
C024 C020 C016 107.7(4)
C024 C020 C039 126.6(4)
C016 C020 C039 125.6(4)
C024 C020 Fe02 70.3(2)
C016 C020 Fe02 69.4(2)
C039 C020 Fe02 127.2(3)
C014 C021 C01O 107.8(3)
C014 C021 C032 126.5(4)
C01O C021 C032 125.7(4)
C014 C021 Fe01 70.0(2)
C01O C021 Fe01 70.3(2)
C032 C021 Fe01 127.2(3)
F008 C022 C02T 114.5(4)
F008 C022 C01N 119.7(3)
C02T C022 C01N 125.8(4)
C01C C023 C027 107.9(4)
C01C C023 C02R 126.1(4)
C027 C023 C02R 126.0(4)
C01C C023 Fe01 70.1(2)
C027 C023 Fe01 70.0(2)
C02R C023 Fe01 127.3(3)
C020 C024 C028 108.6(4)
C020 C024 C03H 126.5(4)
C028 C024 C03H 124.8(4)
C020 C024 Fe02 70.3(2)
C028 C024 Fe02 70.2(2)
C03H C024 Fe02 126.8(3)
F00H C025 C02D 120.5(4)
F00H C025 C01R 120.9(4)
C02D C025 C01R 118.6(4)
C02L C026 C01L 113.3(3)
C02L C026 H02A 108.9
C01L C026 H02A 108.9
C02L C026 H02B 108.9
C01L C026 H02B 108.9
H02A C026 H02B 107.7
C01U C027 C023 108.0(4)
C01U C027 C03A 126.7(4)
C023 C027 C03A 125.3(4)
C01U C027 Fe01 69.9(2)
C023 C027 Fe01 70.0(2)
C03A C027 Fe01 127.7(3)
C01E C028 C024 107.8(4)
C01E C028 C03B 125.9(4)
C024 C028 C03B 126.3(4)
C01E C028 Fe02 69.7(2)
C024 C028 Fe02 70.0(2)
C03B C028 Fe02 127.5(3)
F00S C029 C02B 121.1(4)
F00S C029 C01W 120.1(4)
C02B C029 C01W 118.7(4)
N00Y C02A C02I 108.3(3)
N00Y C02A C02O 115.9(3)
C02I C02A C02O 106.8(3)
N00Y C02A C02C 107.0(3)
C02I C02A C02C 107.7(3)
C02O C02A C02C 110.9(3)
F00N C02B C029 118.9(4)
F00N C02B C01A 120.8(4)
C029 C02B C01A 120.3(4)
C02L C02C C02A 112.7(3)
C02L C02C H02C 109.1
C02A C02C H02C 109.1
C02L C02C H02D 109.1
C02A C02C H02D 109.1
H02C C02C H02D 107.8
F00K C02D C025 119.0(4)
F00K C02D C01T 121.4(4)
C025 C02D C01T 119.6(4)
C02N C02E C02U 108.8(4)
C02N C02E C035 125.4(4)
C02U C02E C035 125.8(4)
C02N C02E Fe02 70.1(2)
C02U C02E Fe02 70.7(2)
C035 C02E Fe02 126.6(3)
F00P C02F C02K 120.5(4)
F00P C02F C01Z 120.2(4)
C02K C02F C01Z 119.3(4)
F00Q C02G C01M 121.9(4)
F00Q C02G C02Q 114.6(4)
C01M C02G C02Q 123.6(4)
C01E C02H H02E 109.5
C01E C02H H02F 109.5
H02E C02H H02F 109.5
C01E C02H H02G 109.5
H02E C02H H02G 109.5
H02F C02H H02G 109.5
C02A C02I H02H 109.5
C02A C02I H02I 109.5
H02H C02I H02I 109.5
C02A C02I H02J 109.5
H02H C02I H02J 109.5
H02I C02I H02J 109.5
C01L C02J H02K 109.5
C01L C02J H02L 109.5
H02K C02J H02L 109.5
C01L C02J H02M 109.5
H02K C02J H02M 109.5
H02L C02J H02M 109.5
F00V C02K C02F 120.5(5)
F00V C02K C02Q 120.3(5)
C02F C02K C02Q 119.2(4)
C02C C02L C026 109.1(4)
C02C C02L H02N 109.9
C026 C02L H02N 109.9
C02C C02L H02O 109.9
C026 C02L H02O 109.9
H02N C02L H02O 108.3
F00T C02M C038 114.7(4)
F00T C02M C01N 120.8(4)
C038 C02M C01N 124.3(5)
C03J C02N C02E 107.8(5)
C03J C02N C03R 126.3(5)
C02E C02N C03R 125.9(5)
C03J C02N Fe02 69.6(3)
C02E C02N Fe02 70.3(2)
C03R C02N Fe02 126.6(4)
C02A C02O H02P 109.5
C02A C02O H02Q 109.5
H02P C02O H02Q 109.5
C02A C02O H02R 109.5
H02P C02O H02R 109.5
H02Q C02O H02R 109.5
N02 C02P C037 108.5(3)
N02 C02P C03G 108.5(4)
C037 C02P C03G 106.1(4)
N02 C02P C034 115.3(4)
C037 C02P C034 107.6(4)
C03G C02P C034 110.5(4)
F00U C02Q C02K 120.2(4)
F00U C02Q C02G 119.8(5)
C02K C02Q C02G 120.0(4)
C023 C02R H02S 109.5
C023 C02R H02T 109.5
H02S C02R H02T 109.5
C023 C02R H02U 109.5
H02S C02R H02U 109.5
H02T C02R H02U 109.5
C016 C02S H02V 109.5
C016 C02S H02W 109.5
H02V C02S H02W 109.5
C016 C02S H02X 109.5
H02V C02S H02X 109.5
H02W C02S H02X 109.5
F00W C02T C03C 119.5(4)
F00W C02T C022 121.2(5)
C03C C02T C022 119.3(5)
C02E C02U C03D 106.5(5)
C02E C02U C03P 126.3(5)
C03D C02U C03P 127.2(5)
C02E C02U Fe02 69.6(2)
C03D C02U Fe02 69.1(3)
C03P C02U Fe02 127.5(3)
O01 B01 C018 113.3(3)
O01 B01 C011 107.9(3)
C018 B01 C011 109.7(3)
O01 B01 C012 110.2(3)
C018 B01 C012 114.4(3)
C011 B01 C012 100.5(3)
C01J C02X H02Y 109.5
C01J C02X H02Z 109.5
H02Y C02X H02Z 109.5
C01J C02X H03A 109.5
H02Y C02X H03A 109.5
H02Z C02X H03A 109.5
C01O C02Y H03B 109.5
C01O C02Y H03C 109.5
H03B C02Y H03C 109.5
C01O C02Y H03D 109.5
H03B C02Y H03D 109.5
H03C C02Y H03D 109.5
C014 C02Z H03E 109.5
C014 C02Z H03F 109.5
H03E C02Z H03F 109.5
C014 C02Z H03G 109.5
H03E C02Z H03G 109.5
H03F C02Z H03G 109.5
O00R B02 C01N 112.5(3)
O00R B02 C01M 106.8(3)
C01N B02 C01M 112.0(3)
O00R B02 C017 111.8(3)
C01N B02 C017 112.3(3)
C01M B02 C017 100.7(3)
C01C C031 H03H 109.5
C01C C031 H03I 109.5
H03H C031 H03I 109.5
C01C C031 H03J 109.5
H03H C031 H03J 109.5
H03I C031 H03J 109.5
C021 C032 H03K 109.5
C021 C032 H03L 109.5
H03K C032 H03L 109.5
C021 C032 H03M 109.5
H03K C032 H03M 109.5
H03L C032 H03M 109.5
C01D C033 H03N 109.5
C01D C033 H03O 109.5
H03N C033 H03O 109.5
C01D C033 H03P 109.5
H03N C033 H03P 109.5
H03O C033 H03P 109.5
C02P C034 H5A 109.5
C02P C034 H5B 109.5
H5A C034 H5B 109.5
C02P C034 H5C 109.5
H5A C034 H5C 109.5
H5B C034 H5C 109.5
C02E C035 H03T 109.5
C02E C035 H03U 109.5
H03T C035 H03U 109.5
C02E C035 H03V 109.5
H03T C035 H03V 109.5
H03U C035 H03V 109.5
N02 C010 C03K 107.3(4)
N02 C010 C03M 107.5(4)
C03K C010 C03M 107.0(5)
N02 C010 C03O 115.9(4)
C03K C010 C03O 107.6(5)
C03M C010 C03O 111.2(4)
C02P C037 H03W 109.5
C02P C037 H03X 109.5
H03W C037 H03X 109.5
C02P C037 H03Y 109.5
H03W C037 H03Y 109.5
H03X C037 H03Y 109.5
F00Z C038 C03C 120.0(5)
F00Z C038 C02M 119.7(5)
C03C C038 C02M 120.3(5)
C020 C039 H03Z 109.5
C020 C039 H04A 109.5
H03Z C039 H04A 109.5
C020 C039 H04B 109.5
H03Z C039 H04B 109.5
H04A C039 H04B 109.5
C027 C03A H04C 109.5
C027 C03A H04D 109.5
H04C C03A H04D 109.5
C027 C03A H04E 109.5
H04C C03A H04E 109.5
H04D C03A H04E 109.5
C028 C03B H04F 109.5
C028 C03B H04G 109.5
H04F C03B H04G 109.5
C028 C03B H04H 109.5
H04F C03B H04H 109.5
H04G C03B H04H 109.5
F00X C03C C02T 120.5(5)
F00X C03C C038 121.1(5)
C02T C03C C038 118.4(4)
C03J C03D C02U 108.5(4)
C03J C03D C03U 126.9(6)
C02U C03D C03U 124.5(6)
C03J C03D Fe02 69.8(3)
C02U C03D Fe02 70.7(3)
C03U C03D Fe02 127.4(4)
C01U C03E H04I 109.5
C01U C03E H04J 109.5
H04I C03E H04J 109.5
C01U C03E H04K 109.5
H04I C03E H04K 109.5
H04J C03E H04K 109.5
C03N C03G C02P 113.6(5)
C03N C03G H04L 108.9
C02P C03G H04L 108.9
C03N C03G H04M 108.9
C02P C03G H04M 108.9
H04L C03G H04M 107.7
C024 C03H H04N 109.5
C024 C03H H04O 109.5
H04N C03H H04O 109.5
C024 C03H H04P 109.5
H04N C03H H04P 109.5
H04O C03H H04P 109.5
C01V C03I H04Q 109.5
C01V C03I H04R 109.5
H04Q C03I H04R 109.5
C01V C03I H04S 109.5
H04Q C03I H04S 109.5
H04R C03I H04S 109.5
C03D C03J C02N 108.4(5)
C03D C03J C03T 125.9(6)
C02N C03J C03T 125.7(7)
C03D C03J Fe02 70.6(3)
C02N C03J Fe02 70.7(3)
C03T C03J Fe02 125.2(4)
C010 C03K H04T 109.5
C010 C03K H04U 109.5
H04T C03K H04U 109.5
C010 C03K H04V 109.5
H04T C03K H04V 109.5
H04U C03K H04V 109.5
C03N C03M C010 113.1(5)
C03N C03M H04W 109.0
C010 C03M H04W 109.0
C03N C03M H04X 109.0
C010 C03M H04X 109.0
H04W C03M H04X 107.8
C03M C03N C03G 107.9(4)
C03M C03N H04Y 110.1
C03G C03N H04Y 110.1
C03M C03N H04Z 110.1
C03G C03N H04Z 110.1
H04Y C03N H04Z 108.4
C010 C03O H03Q 109.5
C010 C03O H03S 109.5
H03Q C03O H03S 109.5
C010 C03O H03R 109.5
H03Q C03O H03R 109.5
H03S C03O H03R 109.5
C02U C03P H05D 109.5
C02U C03P H05E 109.5
H05D C03P H05E 109.5
C02U C03P H05F 109.5
H05D C03P H05F 109.5
H05E C03P H05F 109.5
C02N C03R H05G 109.5
C02N C03R H05H 109.5
H05G C03R H05H 109.5
C02N C03R H05I 109.5
H05G C03R H05I 109.5
H05H C03R H05I 109.5
C03J C03T H05J 109.5
C03J C03T H05K 109.5
H05J C03T H05K 109.5
C03J C03T H05L 109.5
H05J C03T H05L 109.5
H05K C03T H05L 109.5
C03D C03U H05M 109.5
C03D C03U H05N 109.5
H05M C03U H05N 109.5
C03D C03U H05O 109.5
H05M C03U H05O 109.5
H05N C03U H05O 109.5
C2S C1S C6S 120.0
C2S C1S Cl1S 120.1(5)
C6S C1S Cl1S 119.9(5)
C1S C2S C3S 120.0
C1S C2S H2SA 120.0
C3S C2S H2SA 120.0
C4S C3S C2S 120.0
C4S C3S H3SA 120.0
C2S C3S H3SA 120.0
C3S C4S C5S 120.0
C3S C4S H4SA 120.0
C5S C4S H4SA 120.0
C4S C5S C6S 120.0
C4S C5S H5SA 120.0
C6S C5S H5SA 120.0
C5S C6S C1S 120.0
C5S C6S H6SA 120.0
C1S C6S H6SA 120.0
C12S C11S C16S 120.0
C12S C11S Cl2S 119.1(7)
C16S C11S Cl2S 120.9(7)
C11S C12S C13S 120.0
C11S C12S H12A 120.0
C13S C12S H12A 120.0
C14S C13S C12S 120.0
C14S C13S H13A 120.0
C12S C13S H13A 120.0
C13S C14S C15S 120.0
C13S C14S H14A 120.0
C15S C14S H14A 120.0
C16S C15S C14S 120.0
C16S C15S H15A 120.0
C14S C15S H15A 120.0
C15S C16S C11S 120.0
C15S C16S H16A 120.0
C11S C16S H16A 120.0
C22S C21S C26S 120.0
C22S C21S Cl3S 118.0(8)
C26S C21S Cl3S 122.0(8)
C23S C22S C21S 120.0
C23S C22S H22A 120.0
C21S C22S H22A 120.0
C22S C23S C24S 120.0
C22S C23S H23A 120.0
C24S C23S H23A 120.0
C23S C24S C25S 120.0
C23S C24S H24A 120.0
C25S C24S H24A 120.0
C24S C25S C26S 120.0
C24S C25S H25A 120.0
C26S C25S H25A 120.0
C25S C26S C21S 120.0
C25S C26S H26A 120.0
C21S C26S H26A 120.0
C22B C21B C26B 120.0
C22B C21B Cl3B 118.3(6)
C26B C21B Cl3B 121.7(6)
C21B C22B C23B 120.0
C21B C22B H22B 120.0
C23B C22B H22B 120.0
C24B C23B C22B 120.0
C24B C23B H23B 120.0
C22B C23B H23B 120.0
C23B C24B C25B 120.0
C23B C24B H24B 120.0
C25B C24B H24B 120.0
C24B C25B C26B 120.0
C24B C25B H25B 120.0
C26B C25B H25B 120.0
C25B C26B C21B 120.0
C25B C26B H26B 120.0
C21B C26B H26B 120.0

loop_
_geom_bond_atom_site_label_1
_geom_bond_atom_site_label_2
_geom_bond_distance
Fe01 C01V 2.084(4)
Fe01 C014 2.087(4)
Fe01 C01U 2.088(4)
Fe01 C021 2.090(4)
Fe01 C027 2.096(4)
Fe01 C023 2.096(4)
Fe01 C01C 2.096(4)
Fe01 C01O 2.099(4)
Fe01 C01J 2.100(4)
Fe01 C01D 2.101(4)
Fe02 C03J 2.074(5)
Fe02 C016 2.084(4)
Fe02 C03D 2.084(5)
Fe02 C02N 2.088(4)
Fe02 C01E 2.090(4)
Fe02 C02E 2.091(4)
Fe02 C024 2.098(4)
Fe02 C020 2.098(4)
Fe02 C028 2.100(4)
Fe02 C02U 2.106(4)
F003 C015 1.361(4)
F004 C01F 1.347(4)
F005 C01T 1.355(4)
F006 C01G 1.356(4)
F007 C01I 1.351(4)
F008 C022 1.352(5)
F009 C01A 1.349(4)
F00A C01B 1.347(5)
F00B C01S 1.357(4)
F00C C019 1.346(5)
F00D C01Z 1.348(5)
F00E C01P 1.349(5)
O01 N00Y 1.462(4)
O01 B01 1.475(5)
F00G C01R 1.348(4)
F00H C025 1.352(4)
F00I C01H 1.346(4)
F00J C01Q 1.351(5)
F00K C02D 1.348(5)
F00L C01W 1.344(5)
F00M C01K 1.352(4)
F00N C02B 1.357(5)
F00O C01Y 1.346(5)
F00P C02F 1.351(6)
F00Q C02G 1.361(5)
O00R N02 1.461(4)
O00R B02 1.493(5)
F00S C029 1.349(5)
F00T C02M 1.356(5)
F00U C02Q 1.346(5)
F00V C02K 1.351(5)
F00W C02T 1.345(6)
F00X C03C 1.349(5)
N00Y C01L 1.504(5)
N00Y C02A 1.505(5)
F00Z C038 1.361(6)
N02 C010 1.500(6)
N02 C02P 1.508(6)
C011 C01B 1.384(5)
C011 C015 1.388(5)
C011 B01 1.682(5)
C012 C01A 1.389(5)
C012 C01F 1.397(5)
C012 B01 1.689(6)
C014 C021 1.423(6)
C014 C01J 1.423(6)
C014 C02Z 1.508(6)
C015 C019 1.379(6)
C016 C01E 1.431(6)
C016 C020 1.436(6)
C016 C02S 1.492(6)
C017 C01I 1.382(5)
C017 C01S 1.390(5)
C017 B02 1.685(6)
C018 C01T 1.388(5)
C018 C01G 1.394(5)
C018 B01 1.662(5)
C019 C01K 1.376(6)
C01A C02B 1.376(6)
C01B C01Q 1.390(5)
C01C C023 1.423(6)
C01C C01V 1.428(6)
C01C C031 1.498(6)
C01D C01O 1.418(6)
C01D C01J 1.429(6)
C01D C033 1.498(6)
C01E C028 1.426(6)
C01E C02H 1.488(6)
C01F C01W 1.378(6)
C01G C01R 1.381(6)
C01H C01S 1.374(6)
C01H C01Y 1.381(6)
C01I C01P 1.386(6)
C01J C02X 1.490(6)
C01K C01Q 1.364(6)
C01L C02J 1.525(5)
C01L C026 1.538(5)
C01L C01X 1.544(5)
C01M C02G 1.384(6)
C01M C01Z 1.390(6)
C01M B02 1.680(6)
C01N C022 1.383(6)
C01N C02M 1.387(6)
C01N B02 1.654(6)
C01O C021 1.438(6)
C01O C02Y 1.495(6)
C01P C01Y 1.368(6)
C01R C025 1.376(6)
C01T C02D 1.382(5)
C01U C027 1.417(6)
C01U C01V 1.430(6)
C01U C03E 1.512(7)
C01V C03I 1.493(6)
C01W C029 1.382(6)
C01X H01B 0.9800
C01X H01A 0.9800
C01X H01C 0.9800
C01Z C02F 1.386(6)
C020 C024 1.414(6)
C020 C039 1.493(6)
C021 C032 1.492(6)
C022 C02T 1.380(6)
C023 C027 1.435(6)
C023 C02R 1.492(6)
C024 C028 1.430(6)
C024 C03H 1.512(6)
C025 C02D 1.372(6)
C026 C02L 1.519(6)
C026 H02A 0.9900
C026 H02B 0.9900
C027 C03A 1.498(6)
C028 C03B 1.494(6)
C029 C02B 1.370(6)
C02A C02I 1.523(6)
C02A C02O 1.535(6)
C02A C02C 1.539(6)
C02C C02L 1.514(6)
C02C H02C 0.9900
C02C H02D 0.9900
C02E C02N 1.417(7)
C02E C02U 1.424(6)
C02E C035 1.490(6)
C02F C02K 1.358(7)
C02G C02Q 1.403(7)
C02H H02E 0.9800
C02H H02F 0.9800
C02H H02G 0.9800
C02I H02H 0.9800
C02I H02I 0.9800
C02I H02J 0.9800
C02J H02K 0.9800
C02J H02L 0.9800
C02J H02M 0.9800
C02K C02Q 1.362(8)
C02L H02N 0.9900
C02L H02O 0.9900
C02M C038 1.385(7)
C02N C03J 1.415(7)
C02N C03R 1.496(8)
C02O H02P 0.9800
C02O H02Q 0.9800
C02O H02R 0.9800
C02P C037 1.520(7)
C02P C03G 1.534(6)
C02P C034 1.547(6)
C02R H02S 0.9800
C02R H02T 0.9800
C02R H02U 0.9800
C02S H02V 0.9800
C02S H02W 0.9800
C02S H02X 0.9800
C02T C03C 1.361(8)
C02U C03D 1.437(7)
C02U C03P 1.484(8)
C02X H02Y 0.9800
C02X H02Z 0.9800
C02X H03A 0.9800
C02Y H03B 0.9800
C02Y H03C 0.9800
C02Y H03D 0.9800
C02Z H03E 0.9800
C02Z H03F 0.9800
C02Z H03G 0.9800
C031 H03H 0.9800
C031 H03I 0.9800
C031 H03J 0.9800
C032 H03K 0.9800
C032 H03L 0.9800
C032 H03M 0.9800
C033 H03N 0.9800
C033 H03O 0.9800
C033 H03P 0.9800
C034 H5A 0.9800
C034 H5B 0.9800
C034 H5C 0.9800
C035 H03T 0.9800
C035 H03U 0.9800
C035 H03V 0.9800
C010 C03K 1.531(8)
C010 C03M 1.533(8)
C010 C03O 1.549(7)
C037 H03W 0.9800
C037 H03X 0.9800
C037 H03Y 0.9800
C038 C03C 1.364(8)
C039 H03Z 0.9800
C039 H04A 0.9800
C039 H04B 0.9800
C03A H04C 0.9800
C03A H04D 0.9800
C03A H04E 0.9800
C03B H04F 0.9800
C03B H04G 0.9800
C03B H04H 0.9800
C03D C03J 1.406(9)
C03D C03U 1.511(8)
C03E H04I 0.9800
C03E H04J 0.9800
C03E H04K 0.9800
C03G C03N 1.519(9)
C03G H04L 0.9900
C03G H04M 0.9900
C03H H04N 0.9800
C03H H04O 0.9800
C03H H04P 0.9800
C03I H04Q 0.9800
C03I H04R 0.9800
C03I H04S 0.9800
C03J C03T 1.519(8)
C03K H04T 0.9800
C03K H04U 0.9800
C03K H04V 0.9800
C03M C03N 1.504(9)
C03M H04W 0.9900
C03M H04X 0.9900
C03N H04Y 0.9900
C03N H04Z 0.9900
C03O H03Q 0.9800
C03O H03S 0.9800
C03O H03R 0.9800
C03P H05D 0.9800
C03P H05E 0.9800
C03P H05F 0.9800
C03R H05G 0.9800
C03R H05H 0.9800
C03R H05I 0.9800
C03T H05J 0.9800
C03T H05K 0.9800
C03T H05L 0.9800
C03U H05M 0.9800
C03U H05N 0.9800
C03U H05O 0.9800
Cl1S C1S 1.649(8)
C1S C2S 1.3900
C1S C6S 1.3900
C2S C3S 1.3900
C2S H2SA 0.9500
C3S C4S 1.3900
C3S H3SA 0.9500
C4S C5S 1.3900
C4S H4SA 0.9500
C5S C6S 1.3900
C5S H5SA 0.9500
C6S H6SA 0.9500
Cl2S C11S 1.580(8)
C11S C12S 1.3900
C11S C16S 1.3900
C12S C13S 1.3900
C12S H12A 0.9500
C13S C14S 1.3900
C13S H13A 0.9500
C14S C15S 1.3900
C14S H14A 0.9500
C15S C16S 1.3900
C15S H15A 0.9500
C16S H16A 0.9500
Cl3S C21S 1.682(11)
C21S C22S 1.3900
C21S C26S 1.3900
C22S C23S 1.3900
C22S H22A 0.9500
C23S C24S 1.3900
C23S H23A 0.9500
C24S C25S 1.3900
C24S H24A 0.9500
C25S C26S 1.3900
C25S H25A 0.9500
C26S H26A 0.9500
Cl3B C21B 1.641(10)
C21B C22B 1.3900
C21B C26B 1.3900
C22B C23B 1.3900
C22B H22B 0.9500
C23B C24B 1.3900
C23B H23B 0.9500
C24B C25B 1.3900
C24B H24B 0.9500
C25B C26B 1.3900
C25B H25B 0.9500
C26B H26B 0.9500
